data_4519392
loop_
_publ_author_name
'de Vries, Folkert'
'Otten, Edwin'

_publ_section_title
;
 Reversible On/Off Switching of Lactide Cyclopolymerization with a
 Redox-Active Formazanate Ligand
;
_journal_issue 7
_journal_name_full 'ACS Catalysis'
_journal_page_first 4125
_journal_page_last 4130
_journal_paper_doi 10.1021/acscatal.1c05689
_journal_volume 12
_journal_year 2022
_chemical_formula_sum 'C53 H59 Cl2 Co N4 O2 Zn'
_chemical_formula_weight 979.24
_space_group_crystal_system triclinic
_space_group_IT_number 2
_space_group_name_Hall '-P 1'
_space_group_name_H-M_alt 'P -1'
_atom_sites_solution_hydrogens geom
_atom_sites_solution_primary dual
_audit_creation_method SHELXL-2018/1
_cell_angle_alpha 103.4640(10)
_cell_angle_beta 93.1180(10)
_cell_angle_gamma 103.0100(10)
_cell_formula_units_Z 2
_cell_length_a 10.7552(3)
_cell_length_b 11.5789(3)
_cell_length_c 21.0514(5)
_cell_measurement_reflns_used 9994
_cell_measurement_temperature 100(2)
_cell_measurement_theta_max 74.34
_cell_measurement_theta_min 4.05
_cell_volume 2468.27(11)
_computing_cell_refinement 'Bruker SAINT'
_computing_data_collection 'Bruker APEX2'
_computing_data_reduction 'Bruker SAINT'
_computing_structure_refinement 'SHELXL-2018/1 (Sheldrick, 2018)'
_computing_structure_solution 'SHELXT 2014/5 (Sheldrick, 2014)'
_diffrn_ambient_temperature 100(2)
_diffrn_measured_fraction_theta_full 0.996
_diffrn_measured_fraction_theta_max 0.994
_diffrn_measurement_device_type 'Bruker APEX-II CCD'
_diffrn_measurement_method '\f and \w scans'
_diffrn_radiation_type CuK\a
_diffrn_radiation_wavelength 1.54178
_diffrn_reflns_av_R_equivalents 0.0479
_diffrn_reflns_av_unetI/netI 0.0226
_diffrn_reflns_Laue_measured_fraction_full 0.996
_diffrn_reflns_Laue_measured_fraction_max 0.994
_diffrn_reflns_limit_h_max 13
_diffrn_reflns_limit_h_min -13
_diffrn_reflns_limit_k_max 13
_diffrn_reflns_limit_k_min -14
_diffrn_reflns_limit_l_max 26
_diffrn_reflns_limit_l_min -26
_diffrn_reflns_number 90473
_diffrn_reflns_point_group_measured_fraction_full 0.996
_diffrn_reflns_point_group_measured_fraction_max 0.994
_diffrn_reflns_theta_full 67.679
_diffrn_reflns_theta_max 74.586
_diffrn_reflns_theta_min 2.172
_exptl_absorpt_coefficient_mu 4.560
_exptl_absorpt_correction_T_max 0.7538
_exptl_absorpt_correction_T_min 0.5442
_exptl_absorpt_correction_type multi-scan
_exptl_absorpt_process_details SADABS
_exptl_crystal_colour 'dark red'
_exptl_crystal_density_diffrn 1.318
_exptl_crystal_description diamond
_exptl_crystal_F_000 1024
_exptl_crystal_size_max 0.209
_exptl_crystal_size_mid 0.129
_exptl_crystal_size_min 0.092
_refine_diff_density_max 0.781
_refine_diff_density_min -0.875
_refine_diff_density_rms 0.052
_refine_ls_extinction_method none
_refine_ls_goodness_of_fit_ref 1.038
_refine_ls_hydrogen_treatment constr
_refine_ls_matrix_type full
_refine_ls_number_parameters 579
_refine_ls_number_reflns 10076
_refine_ls_number_restraints 0
_refine_ls_restrained_S_all 1.038
_refine_ls_R_factor_all 0.0404
_refine_ls_R_factor_gt 0.0376
_refine_ls_shift/su_max 0.001
_refine_ls_shift/su_mean 0.000
_refine_ls_structure_factor_coef Fsqd
_refine_ls_weighting_details 'w=1/[\s^2^(Fo^2^)+(0.0483P)^2^+1.8592P] where P=(Fo^2^+2Fc^2^)/3'
_refine_ls_weighting_scheme calc
_refine_ls_wR_factor_gt 0.0964
_refine_ls_wR_factor_ref 0.0984
_reflns_Friedel_coverage 0.000
_reflns_number_gt 9421
_reflns_number_total 10076
_reflns_threshold_expression 'I > 2\s(I)'
_cod_data_source_file cs1c05689_si_002.cif
_cod_data_source_block cu_molan624b_0m_a_sq
_cod_database_code 4519392
_shelx_shelxl_version_number 2018/1
_shelx_space_group_comment
;
The symmetry employed for this shelxl refinement is uniquely defined
by the following loop, which should always be used as a source of
symmetry information in preference to the above space-group names.
They are only intended as comments.
;

loop_
_space_group_symop_operation_xyz
'x, y, z'
'-x, -y, -z'

loop_
_atom_site_label
_atom_site_type_symbol
_atom_site_fract_x
_atom_site_fract_y
_atom_site_fract_z
_atom_site_U_iso_or_equiv
_atom_site_adp_type
_atom_site_occupancy
_atom_site_site_symmetry_order
_atom_site_calc_flag
_atom_site_refinement_flags_posn
_atom_site_refinement_flags_adp
_atom_site_refinement_flags_occupancy
_atom_site_disorder_assembly
_atom_site_disorder_group
Zn1 Zn 0.43350(2) 0.57253(2) 0.74498(2) 0.02288(7) Uani 1 1 d . . . . .
Co1 Co 0.84364(3) 0.20644(3) 0.79468(2) 0.02348(9) Uani 1 1 d . . . . .
Cl1 Cl 0.33199(12) 0.85877(10) 0.94568(4) 0.0892(3) Uani 1 1 d . . . . .
O1 O 0.54542(15) 0.70979(13) 0.80757(7) 0.0311(3) Uani 1 1 d . . . . .
N1 N 0.40106(15) 0.41637(14) 0.77645(8) 0.0216(3) Uani 1 1 d . . . . .
C1 C 0.41689(18) 0.28605(17) 0.67636(9) 0.0217(4) Uani 1 1 d . . . . .
Cl2 Cl 0.27230(7) 0.96242(6) 0.83861(3) 0.05289(17) Uani 1 1 d . . . . .
O2 O 0.28742(15) 0.64113(13) 0.73224(7) 0.0315(3) Uani 1 1 d . . . . .
N2 N 0.39137(15) 0.30694(14) 0.73929(8) 0.0219(3) Uani 1 1 d . . . . .
C2 C 0.38777(18) 0.15346(18) 0.64192(9) 0.0238(4) Uani 1 1 d . . . . .
N3 N 0.46848(15) 0.36289(15) 0.63993(8) 0.0224(3) Uani 1 1 d . . . . .
C3 C 0.3502(2) 0.0630(2) 0.67534(10) 0.0332(5) Uani 1 1 d . . . . .
H3 H 0.347591 0.086354 0.721507 0.040 Uiso 1 1 calc R U . . .
N4 N 0.48922(15) 0.48159(15) 0.66147(8) 0.0227(3) Uani 1 1 d . . . . .
C4 C 0.3163(2) -0.0606(2) 0.64281(11) 0.0360(5) Uani 1 1 d . . . . .
H4 H 0.292022 -0.119895 0.667250 0.043 Uiso 1 1 calc R U . . .
C5 C 0.3172(2) -0.0990(2) 0.57550(11) 0.0340(5) Uani 1 1 d . . . . .
C6 C 0.2742(3) -0.2323(2) 0.53975(12) 0.0467(6) Uani 1 1 d . . . . .
H6A H 0.258153 -0.240000 0.492496 0.070 Uiso 1 1 calc R U . . .
H6B H 0.195021 -0.270009 0.555727 0.070 Uiso 1 1 calc R U . . .
H6C H 0.341276 -0.273805 0.547734 0.070 Uiso 1 1 calc R U . . .
C7 C 0.3598(3) -0.0092(2) 0.54281(11) 0.0462(6) Uani 1 1 d . . . . .
H7 H 0.365538 -0.032909 0.496932 0.055 Uiso 1 1 calc R U . . .
C8 C 0.3946(3) 0.1147(2) 0.57501(10) 0.0380(5) Uani 1 1 d . . . . .
H8 H 0.423352 0.173577 0.550834 0.046 Uiso 1 1 calc R U . . .
C9 C 0.37662(17) 0.41385(18) 0.84214(9) 0.0219(4) Uani 1 1 d . . . . .
C10 C 0.38870(19) 0.52535(19) 0.88784(10) 0.0267(4) Uani 1 1 d . . . . .
H10 H 0.412096 0.599901 0.874868 0.032 Uiso 1 1 calc R U . . .
C11 C 0.3665(2) 0.5272(2) 0.95236(10) 0.0311(4) Uani 1 1 d . . . . .
H11 H 0.374309 0.603297 0.983388 0.037 Uiso 1 1 calc R U . . .
C12 C 0.3329(2) 0.4191(2) 0.97189(10) 0.0332(5) Uani 1 1 d . . . . .
H12 H 0.318001 0.420908 1.016142 0.040 Uiso 1 1 calc R U . . .
C14 C 0.3423(2) 0.30450(19) 0.86179(10) 0.0292(4) Uani 1 1 d . . . . .
H14 H 0.333511 0.228104 0.830878 0.035 Uiso 1 1 calc R U . . .
C13 C 0.3212(2) 0.3081(2) 0.92633(11) 0.0344(5) Uani 1 1 d . . . . .
H13 H 0.298499 0.233907 0.939657 0.041 Uiso 1 1 calc R U . . .
C15 C 0.55186(19) 0.54541(18) 0.61745(9) 0.0249(4) Uani 1 1 d . . . . .
C16 C 0.61727(19) 0.4909(2) 0.56809(10) 0.0286(4) Uani 1 1 d . . . . .
H16 H 0.622500 0.408588 0.563390 0.034 Uiso 1 1 calc R U . . .
C17 C 0.6745(2) 0.5571(2) 0.52602(11) 0.0334(5) Uani 1 1 d . . . . .
H17 H 0.718102 0.519683 0.492075 0.040 Uiso 1 1 calc R U . . .
C18 C 0.6686(2) 0.6775(2) 0.53308(11) 0.0383(5) Uani 1 1 d . . . . .
H18 H 0.709017 0.722988 0.504456 0.046 Uiso 1 1 calc R U . . .
C19 C 0.6034(3) 0.7316(2) 0.58201(12) 0.0443(6) Uani 1 1 d . . . . .
H19 H 0.598478 0.813944 0.586508 0.053 Uiso 1 1 calc R U . . .
C20 C 0.5453(2) 0.6662(2) 0.62453(10) 0.0348(5) Uani 1 1 d . . . . .
H20 H 0.501399 0.703818 0.658265 0.042 Uiso 1 1 calc R U . . .
C21 C 0.6628(2) 0.71991(18) 0.83209(11) 0.0294(4) Uani 1 1 d . . . . .
C22 C 0.7607(2) 0.69576(19) 0.79343(11) 0.0317(4) Uani 1 1 d . . . . .
H22 H 0.741477 0.669158 0.746986 0.038 Uiso 1 1 calc R U . . .
C23 C 0.8851(2) 0.7097(2) 0.82128(12) 0.0368(5) Uani 1 1 d . . . . .
H23 H 0.948914 0.692017 0.793632 0.044 Uiso 1 1 calc R U . . .
C24 C 0.9176(2) 0.7493(2) 0.88904(13) 0.0402(5) Uani 1 1 d . . . . .
H24 H 1.002503 0.757865 0.907875 0.048 Uiso 1 1 calc R U . . .
C25 C 0.8244(2) 0.7757(2) 0.92818(12) 0.0402(5) Uani 1 1 d . . . . .
H25 H 0.845552 0.803429 0.974487 0.048 Uiso 1 1 calc R U . . .
C26 C 0.6985(2) 0.7624(2) 0.90091(11) 0.0348(5) Uani 1 1 d . . . . .
H26 H 0.636050 0.782218 0.929012 0.042 Uiso 1 1 calc R U . . .
C27 C 0.1930(2) 0.60094(19) 0.68702(10) 0.0299(4) Uani 1 1 d . . . . .
C28 C 0.1750(2) 0.4916(2) 0.63707(10) 0.0316(4) Uani 1 1 d . . . . .
H28 H 0.236409 0.443806 0.635748 0.038 Uiso 1 1 calc R U . . .
C29 C 0.0682(2) 0.4524(2) 0.58952(11) 0.0391(5) Uani 1 1 d . . . . .
H29 H 0.059338 0.378408 0.556593 0.047 Uiso 1 1 calc R U . . .
C30 C -0.0222(2) 0.5154(3) 0.58870(12) 0.0448(6) Uani 1 1 d . . . . .
H30 H -0.093759 0.486846 0.555801 0.054 Uiso 1 1 calc R U . . .
C31 C -0.0083(2) 0.6261(3) 0.63827(13) 0.0433(6) Uani 1 1 d . . . . .
H31 H -0.071428 0.671939 0.638989 0.052 Uiso 1 1 calc R U . . .
C32 C 0.0978(2) 0.6670(2) 0.68558(12) 0.0373(5) Uani 1 1 d . . . . .
H32 H 0.106488 0.741720 0.717927 0.045 Uiso 1 1 calc R U . . .
C33 C 0.66353(18) 0.17992(18) 0.82437(10) 0.0249(4) Uani 1 1 d . . . . .
C34 C 0.66480(19) 0.09012(18) 0.76502(10) 0.0260(4) Uani 1 1 d . . . . .
C35 C 0.70475(18) 0.15321(19) 0.71600(10) 0.0261(4) Uani 1 1 d . . . . .
C36 C 0.72839(18) 0.28194(18) 0.74479(10) 0.0248(4) Uani 1 1 d . . . . .
C37 C 0.70243(18) 0.29881(18) 0.81190(10) 0.0244(4) Uani 1 1 d . . . . .
C38 C 0.6250(2) 0.1542(2) 0.88796(11) 0.0365(5) Uani 1 1 d . . . . .
H38A H 0.533296 0.150405 0.889693 0.055 Uiso 1 1 calc R U . . .
H38B H 0.674998 0.219600 0.924714 0.055 Uiso 1 1 calc R U . . .
H38C H 0.641341 0.075661 0.891079 0.055 Uiso 1 1 calc R U . . .
C39 C 0.6258(2) -0.04548(19) 0.75527(12) 0.0352(5) Uani 1 1 d . . . . .
H39A H 0.534005 -0.075341 0.739624 0.053 Uiso 1 1 calc R U . . .
H39B H 0.642403 -0.065811 0.797085 0.053 Uiso 1 1 calc R U . . .
H39C H 0.675336 -0.084335 0.722709 0.053 Uiso 1 1 calc R U . . .
C40 C 0.7139(2) 0.0938(2) 0.64591(11) 0.0356(5) Uani 1 1 d . . . . .
H40A H 0.627674 0.063858 0.621782 0.053 Uiso 1 1 calc R U . . .
H40B H 0.753561 0.024836 0.644002 0.053 Uiso 1 1 calc R U . . .
H40C H 0.766506 0.153585 0.625990 0.053 Uiso 1 1 calc R U . . .
C41 C 0.7704(2) 0.3804(2) 0.70997(12) 0.0342(5) Uani 1 1 d . . . . .
H41A H 0.834180 0.358986 0.680823 0.051 Uiso 1 1 calc R U . . .
H41B H 0.808499 0.458197 0.742318 0.051 Uiso 1 1 calc R U . . .
H41C H 0.696014 0.388694 0.683936 0.051 Uiso 1 1 calc R U . . .
C42 C 0.7112(2) 0.41777(19) 0.86049(11) 0.0308(4) Uani 1 1 d . . . . .
H42A H 0.778520 0.481699 0.850682 0.046 Uiso 1 1 calc R U . . .
H42B H 0.732245 0.409821 0.904906 0.046 Uiso 1 1 calc R U . . .
H42C H 0.628718 0.439924 0.857780 0.046 Uiso 1 1 calc R U . . .
C43 C 0.9629(2) 0.1460(2) 0.85172(12) 0.0338(5) Uani 1 1 d . . . . .
C44 C 0.9828(2) 0.1098(2) 0.78423(12) 0.0337(5) Uani 1 1 d . . . . .
C45 C 1.0208(2) 0.2182(2) 0.76140(13) 0.0365(5) Uani 1 1 d . . . . .
C46 C 1.0237(2) 0.3214(2) 0.81438(13) 0.0382(5) Uani 1 1 d . . . . .
C47 C 0.9878(2) 0.2771(2) 0.87074(12) 0.0373(5) Uani 1 1 d . . . . .
C48 C 0.9275(3) 0.0622(2) 0.89539(13) 0.0445(6) Uani 1 1 d . . . . .
H48A H 0.867049 -0.013489 0.870354 0.067 Uiso 1 1 calc R U . . .
H48B H 0.887300 0.102193 0.932168 0.067 Uiso 1 1 calc R U . . .
H48C H 1.004937 0.042879 0.912397 0.067 Uiso 1 1 calc R U . . .
C49 C 0.9709(2) -0.0188(2) 0.74422(14) 0.0425(6) Uani 1 1 d . . . . .
H49A H 0.933864 -0.027571 0.699258 0.064 Uiso 1 1 calc R U . . .
H49B H 0.914926 -0.076647 0.764007 0.064 Uiso 1 1 calc R U . . .
H49C H 1.056027 -0.035872 0.743303 0.064 Uiso 1 1 calc R U . . .
C50 C 1.0539(2) 0.2197(3) 0.69328(15) 0.0514(7) Uani 1 1 d . . . . .
H50A H 1.000862 0.146620 0.661841 0.077 Uiso 1 1 calc R U . . .
H50B H 1.144816 0.220300 0.691094 0.077 Uiso 1 1 calc R U . . .
H50C H 1.037657 0.293189 0.682395 0.077 Uiso 1 1 calc R U . . .
C51 C 1.0604(2) 0.4528(2) 0.81194(18) 0.0556(8) Uani 1 1 d . . . . .
H51A H 1.044733 0.458215 0.766547 0.083 Uiso 1 1 calc R U . . .
H51B H 1.151687 0.487326 0.827797 0.083 Uiso 1 1 calc R U . . .
H51C H 1.008881 0.498926 0.839868 0.083 Uiso 1 1 calc R U . . .
C52 C 0.9819(3) 0.3537(3) 0.93776(14) 0.0532(7) Uani 1 1 d . . . . .
H52A H 0.968582 0.433135 0.934315 0.080 Uiso 1 1 calc R U . . .
H52B H 1.062670 0.366401 0.965286 0.080 Uiso 1 1 calc R U . . .
H52C H 0.910520 0.311885 0.957621 0.080 Uiso 1 1 calc R U . . .
C53 C 0.3231(3) 0.8420(2) 0.86139(12) 0.0424(6) Uani 1 1 d . . . . .
H53A H 0.262312 0.763198 0.838952 0.051 Uiso 1 1 calc R U . . .
H53B H 0.408646 0.839557 0.846753 0.051 Uiso 1 1 calc R U . . .

loop_
_atom_site_aniso_label
_atom_site_aniso_U_11
_atom_site_aniso_U_22
_atom_site_aniso_U_33
_atom_site_aniso_U_23
_atom_site_aniso_U_13
_atom_site_aniso_U_12
Zn1 0.02660(14) 0.02172(13) 0.01969(13) 0.00485(9) 0.00177(10) 0.00522(10)
Co1 0.01974(16) 0.02191(16) 0.02973(18) 0.00905(13) -0.00101(13) 0.00529(12)
Cl1 0.1480(10) 0.1124(8) 0.0355(4) 0.0291(4) 0.0212(5) 0.0759(7)
O1 0.0381(8) 0.0236(7) 0.0278(7) 0.0043(6) -0.0009(6) 0.0030(6)
N1 0.0213(8) 0.0240(8) 0.0199(7) 0.0052(6) 0.0033(6) 0.0063(6)
C1 0.0215(9) 0.0235(9) 0.0209(9) 0.0055(7) 0.0042(7) 0.0064(7)
Cl2 0.0647(4) 0.0402(3) 0.0573(4) 0.0183(3) -0.0062(3) 0.0168(3)
O2 0.0418(9) 0.0269(7) 0.0283(7) 0.0043(6) 0.0073(6) 0.0157(6)
N2 0.0211(8) 0.0233(8) 0.0217(8) 0.0056(6) 0.0036(6) 0.0061(6)
C2 0.0242(9) 0.0235(9) 0.0242(9) 0.0048(7) 0.0044(7) 0.0078(7)
N3 0.0209(8) 0.0253(8) 0.0215(7) 0.0061(6) 0.0024(6) 0.0065(6)
C3 0.0480(13) 0.0264(10) 0.0244(10) 0.0049(8) 0.0121(9) 0.0074(9)
N4 0.0227(8) 0.0246(8) 0.0210(7) 0.0075(6) 0.0016(6) 0.0049(6)
C4 0.0500(14) 0.0251(11) 0.0332(11) 0.0087(9) 0.0123(10) 0.0066(9)
C5 0.0426(13) 0.0271(11) 0.0305(11) 0.0030(8) 0.0043(9) 0.0091(9)
C6 0.0718(18) 0.0270(12) 0.0365(13) 0.0000(9) 0.0091(12) 0.0100(11)
C7 0.0797(19) 0.0321(12) 0.0221(10) 0.0021(9) 0.0095(11) 0.0082(12)
C8 0.0611(15) 0.0291(11) 0.0225(10) 0.0072(8) 0.0074(10) 0.0071(10)
C9 0.0196(9) 0.0283(10) 0.0197(9) 0.0070(7) 0.0037(7) 0.0081(7)
C10 0.0291(10) 0.0276(10) 0.0238(9) 0.0068(8) 0.0037(8) 0.0073(8)
C11 0.0359(11) 0.0311(11) 0.0232(10) 0.0018(8) 0.0043(8) 0.0067(9)
C12 0.0406(12) 0.0385(12) 0.0211(10) 0.0080(8) 0.0074(8) 0.0093(9)
C14 0.0364(11) 0.0268(10) 0.0254(10) 0.0062(8) 0.0079(8) 0.0092(8)
C13 0.0466(13) 0.0332(11) 0.0268(10) 0.0121(9) 0.0103(9) 0.0107(10)
C15 0.0248(9) 0.0283(10) 0.0197(9) 0.0079(7) -0.0015(7) 0.0019(8)
C16 0.0267(10) 0.0344(11) 0.0283(10) 0.0135(8) 0.0040(8) 0.0087(8)
C17 0.0263(10) 0.0486(13) 0.0275(10) 0.0162(9) 0.0041(8) 0.0063(9)
C18 0.0412(13) 0.0402(13) 0.0292(11) 0.0177(9) 0.0010(9) -0.0071(10)
C19 0.0687(17) 0.0273(11) 0.0317(12) 0.0101(9) 0.0051(11) -0.0017(11)
C20 0.0522(14) 0.0249(10) 0.0237(10) 0.0047(8) 0.0061(9) 0.0034(9)
C21 0.0360(11) 0.0202(9) 0.0356(11) 0.0138(8) 0.0080(9) 0.0061(8)
C22 0.0400(12) 0.0255(10) 0.0306(11) 0.0093(8) 0.0035(9) 0.0076(9)
C23 0.0384(12) 0.0297(11) 0.0462(13) 0.0157(10) 0.0085(10) 0.0090(9)
C24 0.0355(12) 0.0358(12) 0.0502(14) 0.0213(11) -0.0034(10) 0.0016(10)
C25 0.0441(13) 0.0397(13) 0.0322(11) 0.0156(10) -0.0036(10) -0.0039(10)
C26 0.0384(12) 0.0351(12) 0.0284(11) 0.0105(9) 0.0036(9) 0.0012(9)
C27 0.0341(11) 0.0299(10) 0.0304(10) 0.0132(8) 0.0115(9) 0.0098(9)
C28 0.0286(11) 0.0367(11) 0.0303(11) 0.0083(9) 0.0061(8) 0.0092(9)
C29 0.0383(13) 0.0454(13) 0.0295(11) 0.0061(10) 0.0070(9) 0.0045(10)
C30 0.0247(11) 0.0761(19) 0.0366(12) 0.0268(12) -0.0013(9) 0.0066(11)
C31 0.0358(13) 0.0564(16) 0.0465(14) 0.0234(12) 0.0064(10) 0.0182(11)
C32 0.0394(13) 0.0365(12) 0.0411(12) 0.0137(10) 0.0095(10) 0.0146(10)
C33 0.0212(9) 0.0252(10) 0.0283(10) 0.0084(8) 0.0018(7) 0.0041(7)
C34 0.0211(9) 0.0248(10) 0.0314(10) 0.0077(8) -0.0006(8) 0.0042(7)
C35 0.0204(9) 0.0312(10) 0.0268(10) 0.0067(8) -0.0003(7) 0.0077(8)
C36 0.0183(9) 0.0292(10) 0.0302(10) 0.0123(8) 0.0007(7) 0.0080(7)
C37 0.0190(9) 0.0254(10) 0.0297(10) 0.0084(8) 0.0017(7) 0.0061(7)
C38 0.0409(13) 0.0373(12) 0.0327(11) 0.0147(9) 0.0077(9) 0.0054(10)
C39 0.0350(12) 0.0235(10) 0.0439(13) 0.0077(9) 0.0006(9) 0.0025(8)
C40 0.0368(12) 0.0405(12) 0.0282(11) 0.0043(9) 0.0048(9) 0.0112(10)
C41 0.0312(11) 0.0364(12) 0.0417(12) 0.0216(10) 0.0046(9) 0.0096(9)
C42 0.0291(11) 0.0255(10) 0.0364(11) 0.0040(8) 0.0033(9) 0.0078(8)
C43 0.0263(10) 0.0328(11) 0.0436(12) 0.0127(9) -0.0092(9) 0.0098(9)
C44 0.0228(10) 0.0328(11) 0.0486(13) 0.0124(10) -0.0011(9) 0.0121(8)
C45 0.0180(10) 0.0383(12) 0.0594(15) 0.0212(11) 0.0050(9) 0.0102(8)
C46 0.0182(10) 0.0309(11) 0.0664(16) 0.0177(11) -0.0052(10) 0.0043(8)
C47 0.0262(11) 0.0321(11) 0.0497(13) 0.0058(10) -0.0128(9) 0.0082(9)
C48 0.0510(15) 0.0440(14) 0.0442(14) 0.0202(11) -0.0058(11) 0.0167(11)
C49 0.0400(13) 0.0360(13) 0.0548(15) 0.0085(11) 0.0035(11) 0.0192(10)
C50 0.0313(13) 0.0635(18) 0.0739(19) 0.0360(15) 0.0227(12) 0.0175(12)
C51 0.0241(12) 0.0316(13) 0.111(3) 0.0259(14) -0.0046(13) 0.0005(9)
C52 0.0480(15) 0.0465(15) 0.0527(16) -0.0072(12) -0.0253(12) 0.0143(12)
C53 0.0595(16) 0.0413(13) 0.0320(12) 0.0091(10) 0.0052(11) 0.0238(12)

loop_
_atom_type_symbol
_atom_type_description
_atom_type_scat_dispersion_real
_atom_type_scat_dispersion_imag
_atom_type_scat_source
C C 0.0181 0.0091 'International Tables Vol C Tables 4.2.6.8 and 6.1.1.4'
H H 0.0000 0.0000 'International Tables Vol C Tables 4.2.6.8 and 6.1.1.4'
Cl Cl 0.3639 0.7018 'International Tables Vol C Tables 4.2.6.8 and 6.1.1.4'
Co Co -2.3653 3.6143 'International Tables Vol C Tables 4.2.6.8 and 6.1.1.4'
N N 0.0311 0.0180 'International Tables Vol C Tables 4.2.6.8 and 6.1.1.4'
O O 0.0492 0.0322 'International Tables Vol C Tables 4.2.6.8 and 6.1.1.4'
Zn Zn -1.5491 0.6778 'International Tables Vol C Tables 4.2.6.8 and 6.1.1.4'

loop_
_geom_angle_atom_site_label_1
_geom_angle_atom_site_label_2
_geom_angle_atom_site_label_3
_geom_angle
_geom_angle_site_symmetry_1
_geom_angle_site_symmetry_3
_geom_angle_publ_flag
O1 Zn1 O2 99.99(6) . . ?
O1 Zn1 N4 123.55(7) . . ?
O2 Zn1 N4 115.06(6) . . ?
O1 Zn1 N1 112.80(6) . . ?
O2 Zn1 N1 117.52(7) . . ?
N4 Zn1 N1 89.18(6) . . ?
C36 Co1 C47 133.81(9) . . ?
C36 Co1 C46 108.12(9) . . ?
C47 Co1 C46 41.11(10) . . ?
C36 Co1 C33 68.98(8) . . ?
C47 Co1 C33 113.63(9) . . ?
C46 Co1 C33 143.60(10) . . ?
C36 Co1 C37 40.98(8) . . ?
C47 Co1 C37 108.94(9) . . ?
C46 Co1 C37 112.40(9) . . ?
C33 Co1 C37 41.04(8) . . ?
C36 Co1 C35 40.91(8) . . ?
C47 Co1 C35 173.91(9) . . ?
C46 Co1 C35 133.81(9) . . ?
C33 Co1 C35 68.70(8) . . ?
C37 Co1 C35 68.82(8) . . ?
C36 Co1 C43 174.51(9) . . ?
C47 Co1 C43 41.00(9) . . ?
C46 Co1 C43 68.91(9) . . ?
C33 Co1 C43 110.44(9) . . ?
C37 Co1 C43 135.14(9) . . ?
C35 Co1 C43 144.40(9) . . ?
C36 Co1 C45 112.51(9) . . ?
C47 Co1 C45 68.76(10) . . ?
C46 Co1 C45 40.71(10) . . ?
C33 Co1 C45 175.39(9) . . ?
C37 Co1 C45 142.78(9) . . ?
C35 Co1 C45 109.34(9) . . ?
C43 Co1 C45 68.53(10) . . ?
C36 Co1 C34 68.89(8) . . ?
C47 Co1 C34 144.47(10) . . ?
C46 Co1 C34 174.19(10) . . ?
C33 Co1 C34 40.83(8) . . ?
C37 Co1 C34 68.91(8) . . ?
C35 Co1 C34 40.77(8) . . ?
C43 Co1 C34 114.48(9) . . ?
C45 Co1 C34 135.06(9) . . ?
C36 Co1 C44 143.36(9) . . ?
C47 Co1 C44 68.86(9) . . ?
C46 Co1 C44 68.78(9) . . ?
C33 Co1 C44 135.62(9) . . ?
C37 Co1 C44 175.46(9) . . ?
C35 Co1 C44 113.78(9) . . ?
C43 Co1 C44 40.69(10) . . ?
C45 Co1 C44 40.77(9) . . ?
C34 Co1 C44 110.38(9) . . ?
C21 O1 Zn1 128.09(14) . . ?
N2 N1 C9 111.90(15) . . ?
N2 N1 Zn1 125.09(12) . . ?
C9 N1 Zn1 122.86(12) . . ?
N2 C1 N3 131.73(18) . . ?
N2 C1 C2 113.45(16) . . ?
N3 C1 C2 114.76(16) . . ?
C27 O2 Zn1 128.58(13) . . ?
N1 N2 C1 123.05(16) . . ?
C8 C2 C3 117.06(19) . . ?
C8 C2 C1 121.51(18) . . ?
C3 C2 C1 121.41(17) . . ?
N4 N3 C1 121.76(16) . . ?
C4 C3 C2 121.63(19) . . ?
C4 C3 H3 119.2 . . ?
C2 C3 H3 119.2 . . ?
N3 N4 C15 112.59(16) . . ?
N3 N4 Zn1 126.26(12) . . ?
C15 N4 Zn1 121.07(13) . . ?
C5 C4 C3 121.3(2) . . ?
C5 C4 H4 119.4 . . ?
C3 C4 H4 119.4 . . ?
C4 C5 C7 116.9(2) . . ?
C4 C5 C6 121.3(2) . . ?
C7 C5 C6 121.7(2) . . ?
C5 C6 H6A 109.5 . . ?
C5 C6 H6B 109.5 . . ?
H6A C6 H6B 109.5 . . ?
C5 C6 H6C 109.5 . . ?
H6A C6 H6C 109.5 . . ?
H6B C6 H6C 109.5 . . ?
C5 C7 C8 122.1(2) . . ?
C5 C7 H7 118.9 . . ?
C8 C7 H7 118.9 . . ?
C2 C8 C7 120.9(2) . . ?
C2 C8 H8 119.6 . . ?
C7 C8 H8 119.6 . . ?
C10 C9 C14 119.63(17) . . ?
C10 C9 N1 117.90(17) . . ?
C14 C9 N1 122.46(17) . . ?
C11 C10 C9 119.83(19) . . ?
C11 C10 H10 120.1 . . ?
C9 C10 H10 120.1 . . ?
C12 C11 C10 120.6(2) . . ?
C12 C11 H11 119.7 . . ?
C10 C11 H11 119.7 . . ?
C11 C12 C13 119.50(19) . . ?
C11 C12 H12 120.3 . . ?
C13 C12 H12 120.3 . . ?
C13 C14 C9 119.74(19) . . ?
C13 C14 H14 120.1 . . ?
C9 C14 H14 120.1 . . ?
C14 C13 C12 120.7(2) . . ?
C14 C13 H13 119.6 . . ?
C12 C13 H13 119.6 . . ?
C20 C15 C16 119.94(19) . . ?
C20 C15 N4 117.57(18) . . ?
C16 C15 N4 122.49(18) . . ?
C17 C16 C15 119.8(2) . . ?
C17 C16 H16 120.1 . . ?
C15 C16 H16 120.1 . . ?
C16 C17 C18 120.4(2) . . ?
C16 C17 H17 119.8 . . ?
C18 C17 H17 119.8 . . ?
C17 C18 C19 119.8(2) . . ?
C17 C18 H18 120.1 . . ?
C19 C18 H18 120.1 . . ?
C18 C19 C20 120.4(2) . . ?
C18 C19 H19 119.8 . . ?
C20 C19 H19 119.8 . . ?
C19 C20 C15 119.6(2) . . ?
C19 C20 H20 120.2 . . ?
C15 C20 H20 120.2 . . ?
O1 C21 C22 123.4(2) . . ?
O1 C21 C26 120.2(2) . . ?
C22 C21 C26 116.4(2) . . ?
C23 C22 C21 121.8(2) . . ?
C23 C22 H22 119.1 . . ?
C21 C22 H22 119.1 . . ?
C22 C23 C24 121.0(2) . . ?
C22 C23 H23 119.5 . . ?
C24 C23 H23 119.5 . . ?
C25 C24 C23 118.7(2) . . ?
C25 C24 H24 120.7 . . ?
C23 C24 H24 120.7 . . ?
C24 C25 C26 121.1(2) . . ?
C24 C25 H25 119.4 . . ?
C26 C25 H25 119.4 . . ?
C25 C26 C21 121.1(2) . . ?
C25 C26 H26 119.4 . . ?
C21 C26 H26 119.4 . . ?
O2 C27 C28 124.2(2) . . ?
O2 C27 C32 119.7(2) . . ?
C28 C27 C32 116.1(2) . . ?
C29 C28 C27 121.1(2) . . ?
C29 C28 H28 119.4 . . ?
C27 C28 H28 119.4 . . ?
C30 C29 C28 122.4(2) . . ?
C30 C29 H29 118.8 . . ?
C28 C29 H29 118.8 . . ?
C29 C30 C31 118.5(2) . . ?
C29 C30 H30 120.8 . . ?
C31 C30 H30 120.8 . . ?
C32 C31 C30 119.9(2) . . ?
C32 C31 H31 120.0 . . ?
C30 C31 H31 120.0 . . ?
C31 C32 C27 122.0(2) . . ?
C31 C32 H32 119.0 . . ?
C27 C32 H32 119.0 . . ?
C34 C33 C37 108.12(17) . . ?
C34 C33 C38 125.90(19) . . ?
C37 C33 C38 125.96(19) . . ?
C34 C33 Co1 69.81(11) . . ?
C37 C33 Co1 69.50(11) . . ?
C38 C33 Co1 127.52(15) . . ?
C35 C34 C33 107.86(17) . . ?
C35 C34 C39 126.08(19) . . ?
C33 C34 C39 126.01(19) . . ?
C35 C34 Co1 69.44(11) . . ?
C33 C34 Co1 69.36(11) . . ?
C39 C34 Co1 128.67(15) . . ?
C34 C35 C36 108.31(17) . . ?
C34 C35 C40 125.44(19) . . ?
C36 C35 C40 126.20(19) . . ?
C34 C35 Co1 69.79(11) . . ?
C36 C35 Co1 69.38(11) . . ?
C40 C35 Co1 128.72(15) . . ?
C35 C36 C37 107.93(17) . . ?
C35 C36 C41 125.52(19) . . ?
C37 C36 C41 126.54(19) . . ?
C35 C36 Co1 69.70(11) . . ?
C37 C36 Co1 69.65(11) . . ?
C41 C36 Co1 127.04(14) . . ?
C36 C37 C33 107.78(17) . . ?
C36 C37 C42 126.74(18) . . ?
C33 C37 C42 125.46(18) . . ?
C36 C37 Co1 69.38(11) . . ?
C33 C37 Co1 69.46(11) . . ?
C42 C37 Co1 127.49(14) . . ?
C33 C38 H38A 109.5 . . ?
C33 C38 H38B 109.5 . . ?
H38A C38 H38B 109.5 . . ?
C33 C38 H38C 109.5 . . ?
H38A C38 H38C 109.5 . . ?
H38B C38 H38C 109.5 . . ?
C34 C39 H39A 109.5 . . ?
C34 C39 H39B 109.5 . . ?
H39A C39 H39B 109.5 . . ?
C34 C39 H39C 109.5 . . ?
H39A C39 H39C 109.5 . . ?
H39B C39 H39C 109.5 . . ?
C35 C40 H40A 109.5 . . ?
C35 C40 H40B 109.5 . . ?
H40A C40 H40B 109.5 . . ?
C35 C40 H40C 109.5 . . ?
H40A C40 H40C 109.5 . . ?
H40B C40 H40C 109.5 . . ?
C36 C41 H41A 109.5 . . ?
C36 C41 H41B 109.5 . . ?
H41A C41 H41B 109.5 . . ?
C36 C41 H41C 109.5 . . ?
H41A C41 H41C 109.5 . . ?
H41B C41 H41C 109.5 . . ?
C37 C42 H42A 109.5 . . ?
C37 C42 H42B 109.5 . . ?
H42A C42 H42B 109.5 . . ?
C37 C42 H42C 109.5 . . ?
H42A C42 H42C 109.5 . . ?
H42B C42 H42C 109.5 . . ?
C44 C43 C47 108.2(2) . . ?
C44 C43 C48 125.7(2) . . ?
C47 C43 C48 126.0(2) . . ?
C44 C43 Co1 69.75(12) . . ?
C47 C43 Co1 69.31(12) . . ?
C48 C43 Co1 128.37(17) . . ?
C43 C44 C45 107.9(2) . . ?
C43 C44 C49 126.6(2) . . ?
C45 C44 C49 125.5(2) . . ?
C43 C44 Co1 69.56(12) . . ?
C45 C44 Co1 69.57(12) . . ?
C49 C44 Co1 127.99(16) . . ?
C46 C45 C44 108.4(2) . . ?
C46 C45 C50 127.1(2) . . ?
C44 C45 C50 124.6(2) . . ?
C46 C45 Co1 69.42(13) . . ?
C44 C45 Co1 69.65(12) . . ?
C50 C45 Co1 127.61(17) . . ?
C45 C46 C47 107.9(2) . . ?
C45 C46 C51 125.9(3) . . ?
C47 C46 C51 126.2(3) . . ?
C45 C46 Co1 69.87(12) . . ?
C47 C46 Co1 69.43(12) . . ?
C51 C46 Co1 127.23(16) . . ?
C43 C47 C46 107.7(2) . . ?
C43 C47 C52 126.1(2) . . ?
C46 C47 C52 126.2(2) . . ?
C43 C47 Co1 69.69(12) . . ?
C46 C47 Co1 69.47(13) . . ?
C52 C47 Co1 127.81(17) . . ?
C43 C48 H48A 109.5 . . ?
C43 C48 H48B 109.5 . . ?
H48A C48 H48B 109.5 . . ?
C43 C48 H48C 109.5 . . ?
H48A C48 H48C 109.5 . . ?
H48B C48 H48C 109.5 . . ?
C44 C49 H49A 109.5 . . ?
C44 C49 H49B 109.5 . . ?
H49A C49 H49B 109.5 . . ?
C44 C49 H49C 109.5 . . ?
H49A C49 H49C 109.5 . . ?
H49B C49 H49C 109.5 . . ?
C45 C50 H50A 109.5 . . ?
C45 C50 H50B 109.5 . . ?
H50A C50 H50B 109.5 . . ?
C45 C50 H50C 109.5 . . ?
H50A C50 H50C 109.5 . . ?
H50B C50 H50C 109.5 . . ?
C46 C51 H51A 109.5 . . ?
C46 C51 H51B 109.5 . . ?
H51A C51 H51B 109.5 . . ?
C46 C51 H51C 109.5 . . ?
H51A C51 H51C 109.5 . . ?
H51B C51 H51C 109.5 . . ?
C47 C52 H52A 109.5 . . ?
C47 C52 H52B 109.5 . . ?
H52A C52 H52B 109.5 . . ?
C47 C52 H52C 109.5 . . ?
H52A C52 H52C 109.5 . . ?
H52B C52 H52C 109.5 . . ?
Cl1 C53 Cl2 111.86(14) . . ?
Cl1 C53 H53A 109.2 . . ?
Cl2 C53 H53A 109.2 . . ?
Cl1 C53 H53B 109.2 . . ?
Cl2 C53 H53B 109.2 . . ?
H53A C53 H53B 107.9 . . ?

loop_
_geom_bond_atom_site_label_1
_geom_bond_atom_site_label_2
_geom_bond_distance
_geom_bond_site_symmetry_2
_geom_bond_publ_flag
Zn1 O1 1.9240(15) . ?
Zn1 O2 1.9459(15) . ?
Zn1 N4 2.0236(16) . ?
Zn1 N1 2.0319(16) . ?
Co1 C36 2.0441(19) . ?
Co1 C47 2.046(2) . ?
Co1 C46 2.046(2) . ?
Co1 C33 2.047(2) . ?
Co1 C37 2.0476(19) . ?
Co1 C35 2.048(2) . ?
Co1 C43 2.051(2) . ?
Co1 C45 2.052(2) . ?
Co1 C34 2.053(2) . ?
Co1 C44 2.054(2) . ?
Cl1 C53 1.734(2) . ?
O1 C21 1.307(3) . ?
N1 N2 1.303(2) . ?
N1 C9 1.427(2) . ?
C1 N2 1.345(2) . ?
C1 N3 1.353(2) . ?
C1 C2 1.490(3) . ?
Cl2 C53 1.761(2) . ?
O2 C27 1.277(3) . ?
C2 C8 1.386(3) . ?
C2 C3 1.392(3) . ?
N3 N4 1.306(2) . ?
C3 C4 1.390(3) . ?
C3 H3 0.9500 . ?
N4 C15 1.422(2) . ?
C4 C5 1.384(3) . ?
C4 H4 0.9500 . ?
C5 C7 1.385(3) . ?
C5 C6 1.504(3) . ?
C6 H6A 0.9800 . ?
C6 H6B 0.9800 . ?
C6 H6C 0.9800 . ?
C7 C8 1.391(3) . ?
C7 H7 0.9500 . ?
C8 H8 0.9500 . ?
C9 C10 1.393(3) . ?
C9 C14 1.400(3) . ?
C10 C11 1.388(3) . ?
C10 H10 0.9500 . ?
C11 C12 1.385(3) . ?
C11 H11 0.9500 . ?
C12 C13 1.388(3) . ?
C12 H12 0.9500 . ?
C14 C13 1.382(3) . ?
C14 H14 0.9500 . ?
C13 H13 0.9500 . ?
C15 C20 1.390(3) . ?
C15 C16 1.395(3) . ?
C16 C17 1.383(3) . ?
C16 H16 0.9500 . ?
C17 C18 1.384(3) . ?
C17 H17 0.9500 . ?
C18 C19 1.385(4) . ?
C18 H18 0.9500 . ?
C19 C20 1.389(3) . ?
C19 H19 0.9500 . ?
C20 H20 0.9500 . ?
C21 C22 1.403(3) . ?
C21 C26 1.418(3) . ?
C22 C23 1.391(3) . ?
C22 H22 0.9500 . ?
C23 C24 1.392(4) . ?
C23 H23 0.9500 . ?
C24 C25 1.374(4) . ?
C24 H24 0.9500 . ?
C25 C26 1.403(3) . ?
C25 H25 0.9500 . ?
C26 H26 0.9500 . ?
C27 C28 1.412(3) . ?
C27 C32 1.413(3) . ?
C28 C29 1.398(3) . ?
C28 H28 0.9500 . ?
C29 C30 1.342(4) . ?
C29 H29 0.9500 . ?
C30 C31 1.424(4) . ?
C30 H30 0.9500 . ?
C31 C32 1.389(4) . ?
C31 H31 0.9500 . ?
C32 H32 0.9500 . ?
C33 C34 1.430(3) . ?
C33 C37 1.435(3) . ?
C33 C38 1.498(3) . ?
C34 C35 1.429(3) . ?
C34 C39 1.492(3) . ?
C35 C36 1.430(3) . ?
C35 C40 1.495(3) . ?
C36 C37 1.432(3) . ?
C36 C41 1.495(3) . ?
C37 C42 1.492(3) . ?
C38 H38A 0.9800 . ?
C38 H38B 0.9800 . ?
C38 H38C 0.9800 . ?
C39 H39A 0.9800 . ?
C39 H39B 0.9800 . ?
C39 H39C 0.9800 . ?
C40 H40A 0.9800 . ?
C40 H40B 0.9800 . ?
C40 H40C 0.9800 . ?
C41 H41A 0.9800 . ?
C41 H41B 0.9800 . ?
C41 H41C 0.9800 . ?
C42 H42A 0.9800 . ?
C42 H42B 0.9800 . ?
C42 H42C 0.9800 . ?
C43 C44 1.427(3) . ?
C43 C47 1.435(3) . ?
C43 C48 1.489(3) . ?
C44 C45 1.430(3) . ?
C44 C49 1.503(3) . ?
C45 C46 1.426(4) . ?
C45 C50 1.499(4) . ?
C46 C47 1.437(4) . ?
C46 C51 1.497(3) . ?
C47 C52 1.495(4) . ?
C48 H48A 0.9800 . ?
C48 H48B 0.9800 . ?
C48 H48C 0.9800 . ?
C49 H49A 0.9800 . ?
C49 H49B 0.9800 . ?
C49 H49C 0.9800 . ?
C50 H50A 0.9800 . ?
C50 H50B 0.9800 . ?
C50 H50C 0.9800 . ?
C51 H51A 0.9800 . ?
C51 H51B 0.9800 . ?
C51 H51C 0.9800 . ?
C52 H52A 0.9800 . ?
C52 H52B 0.9800 . ?
C52 H52C 0.9800 . ?
C53 H53A 0.9900 . ?
C53 H53B 0.9900 . ?
